data_1564980
loop_
_publ_author_name
'Zhang, Lin-Wei'
'Zhang, Yu'
'Cui, Yong-Fan'
'Yu, Meng'
'Dong, Wen-Kui'

_publ_section_title
;
 Heterobimetallic [NiIILnIII] (Ln&#x00A0;=&#x00A0;Sm and Tb) N2O4-donor
 coordination polymers: Syntheses, crystal structures and fluorescence
 properties
;
_journal_name_full 'Inorganica Chimica Acta'
_journal_page_first 119534
_journal_paper_doi 10.1016/j.ica.2020.119534
_journal_volume 506
_journal_year 2020
_chemical_formula_moiety 'C31 H33 N4 Ni O14 Tb'
_chemical_formula_sum 'C31 H33 N4 Ni O14 Tb'
_chemical_formula_weight 903.24
_space_group_crystal_system monoclinic
_space_group_IT_number 14
_space_group_name_Hall '-P 2yn'
_space_group_name_H-M_alt 'P 1 21/n 1'
_atom_sites_solution_hydrogens geom
_cell_angle_alpha 90
_cell_angle_beta 104.0670(10)
_cell_angle_gamma 90
_cell_formula_units_Z 4
_cell_length_a 10.8394(3)
_cell_length_b 18.5888(4)
_cell_length_c 17.8158(4)
_cell_measurement_reflns_used 9941
_cell_measurement_temperature 273.15
_cell_measurement_theta_max 26.97
_cell_measurement_theta_min 2.73
_cell_volume 3482.08(15)
_computing_molecular_graphics 'Olex2 (Dolomanov et al., 2009)'
_computing_publication_material 'Olex2 (Dolomanov et al., 2009)'
_computing_structure_refinement 'ShelXL (Sheldrick, 2015)'
_computing_structure_solution 'SHELXT 2018/2 (Sheldrick, 2018)'
_diffrn_ambient_temperature 273.15
_diffrn_measured_fraction_theta_full 0.999
_diffrn_measured_fraction_theta_max 0.997
_diffrn_measurement_device_type 'Bruker APEX-II CCD'
_diffrn_measurement_method '\f and \w scans'
_diffrn_radiation_type MoK\a
_diffrn_radiation_wavelength 0.71073
_diffrn_reflns_av_R_equivalents 0.0549
_diffrn_reflns_av_unetI/netI 0.0393
_diffrn_reflns_Laue_measured_fraction_full 0.999
_diffrn_reflns_Laue_measured_fraction_max 0.997
_diffrn_reflns_limit_h_max 13
_diffrn_reflns_limit_h_min -13
_diffrn_reflns_limit_k_max 23
_diffrn_reflns_limit_k_min -23
_diffrn_reflns_limit_l_max 22
_diffrn_reflns_limit_l_min -22
_diffrn_reflns_number 49925
_diffrn_reflns_point_group_measured_fraction_full 0.999
_diffrn_reflns_point_group_measured_fraction_max 0.997
_diffrn_reflns_theta_full 25.242
_diffrn_reflns_theta_max 27.135
_diffrn_reflns_theta_min 2.500
_diffrn_standards_number 0
_exptl_absorpt_coefficient_mu 2.628
_exptl_absorpt_correction_type none
_exptl_crystal_colour green
_exptl_crystal_colour_primary green
_exptl_crystal_density_diffrn 1.723
_exptl_crystal_description block
_exptl_crystal_F_000 1808
_exptl_crystal_size_max 0.36
_exptl_crystal_size_mid 0.33
_exptl_crystal_size_min 0.31
_refine_diff_density_max 0.852
_refine_diff_density_min -0.692
_refine_diff_density_rms 0.092
_refine_ls_extinction_coef .
_refine_ls_extinction_method none
_refine_ls_goodness_of_fit_ref 1.011
_refine_ls_hydrogen_treatment constr
_refine_ls_matrix_type full
_refine_ls_number_parameters 464
_refine_ls_number_reflns 7687
_refine_ls_number_restraints 0
_refine_ls_restrained_S_all 1.011
_refine_ls_R_factor_all 0.0568
_refine_ls_R_factor_gt 0.0330
_refine_ls_shift/su_max 0.002
_refine_ls_shift/su_mean 0.000
_refine_ls_structure_factor_coef Fsqd
_refine_ls_weighting_details 'w=1/[\s^2^(Fo^2^)+(0.0313P)^2^+3.9877P] where P=(Fo^2^+2Fc^2^)/3'
_refine_ls_weighting_scheme calc
_refine_ls_wR_factor_gt 0.0678
_refine_ls_wR_factor_ref 0.0765
_reflns_Friedel_coverage 0.000
_reflns_Friedel_fraction_full .
_reflns_Friedel_fraction_max .
_reflns_number_gt 5770
_reflns_number_total 7687
_reflns_threshold_expression 'I > 2\s(I)'
_cod_data_source_file Polymer2.cif
_cod_data_source_block 190403-3_sq
_cod_database_code 1564980
_shelx_space_group_comment
;
The symmetry employed for this shelxl refinement is uniquely defined
by the following loop, which should always be used as a source of
symmetry information in preference to the above space-group names.
They are only intended as comments.
;
_olex2_refinement_description
;
1. Fixed Uiso
 At 1.2 times of:
  All C(H) groups, All C(H,H) groups
 At 1.5 times of:
  All C(H,H,H) groups
2.a Secondary CH2 refined with riding coordinates:
 C7(H7A,H7B), C10(H10A,H10B), C11(H11A,H11B), C19(H19A,H19B)
2.b Aromatic/amide H refined with riding coordinates:
 C3(H3), C4(H4), C5(H5), C9(H9), C12(H12), C16(H16), C17(H17), C18(H18),
 C23(H23), C24(H24), C26(H26), C27(H27), C29(H29)
2.c Idealised Me refined as rotating group:
 C8(H8A,H8B,H8C), C20(H20A,H20B,H20C), C30(H30A,H30B,H30C), C31(H31A,H31B,H31C)
;

loop_
_space_group_symop_operation_xyz
'x, y, z'
'-x+1/2, y+1/2, -z+1/2'
'-x, -y, -z'
'x-1/2, -y-1/2, z-1/2'

loop_
_atom_site_label
_atom_site_type_symbol
_atom_site_fract_x
_atom_site_fract_y
_atom_site_fract_z
_atom_site_U_iso_or_equiv
_atom_site_adp_type
_atom_site_occupancy
_atom_site_site_symmetry_order
_atom_site_calc_flag
_atom_site_refinement_flags_posn
_atom_site_refinement_flags_adp
_atom_site_refinement_flags_occupancy
_atom_site_disorder_assembly
_atom_site_disorder_group
Tb1 Tb 0.45676(2) 0.72757(2) 0.80471(2) 0.03256(6) Uani 1 1 d . . . . .
Ni1 Ni 0.51550(5) 0.55391(3) 0.76261(3) 0.03377(12) Uani 1 1 d . . . . .
O1 O 0.3668(3) 0.62254(13) 0.74648(15) 0.0362(6) Uani 1 1 d . . . . .
O2 O 0.2088(3) 0.71597(15) 0.77218(19) 0.0507(8) Uani 1 1 d . . . . .
O3 O 0.4490(3) 0.42508(17) 0.6509(2) 0.0659(10) Uani 1 1 d . . . . .
O4 O 0.6744(3) 0.41914(16) 0.7782(2) 0.0612(9) Uani 1 1 d . . . . .
O5 O 0.5965(3) 0.62952(14) 0.84028(15) 0.0359(6) Uani 1 1 d . . . . .
O6 O 0.6631(3) 0.75308(16) 0.90278(17) 0.0500(8) Uani 1 1 d . . . . .
O7 O 0.5848(3) 0.60523(15) 0.67883(16) 0.0456(7) Uani 1 1 d . . . . .
O8 O 0.5753(3) 0.72078(15) 0.71140(18) 0.0552(9) Uani 1 1 d . . . . .
O9 O 0.4539(3) 0.49533(15) 0.84689(16) 0.0466(7) Uani 1 1 d . . . . .
O10 O 0.3593(3) 0.81185(19) 0.7006(2) 0.0612(9) Uani 1 1 d . . . . .
O11 O 0.5283(3) 0.85095(15) 0.77796(18) 0.0493(8) Uani 1 1 d . . . . .
O12 O 0.4521(4) 0.9066(2) 0.6706(2) 0.0934(14) Uani 1 1 d . . . . .
O13 O 0.8885(3) 0.69316(15) 0.39263(16) 0.0474(8) Uani 1 1 d . . . . .
O14 O 0.8971(3) 0.80760(15) 0.42504(16) 0.0445(7) Uani 1 1 d . . . . .
N1 N 0.4027(4) 0.48606(18) 0.6835(2) 0.0473(9) Uani 1 1 d . . . . .
N2 N 0.6770(4) 0.49515(18) 0.7909(2) 0.0449(9) Uani 1 1 d . . . . .
N3 N 0.4465(4) 0.8581(2) 0.7149(2) 0.0523(10) Uani 1 1 d . . . . .
N4 N 0.3447(4) 0.48394(19) 0.9390(2) 0.0451(9) Uani 1 1 d . . . . .
C1 C 0.2450(4) 0.6029(2) 0.7272(2) 0.0381(9) Uani 1 1 d . . . . .
C2 C 0.2022(4) 0.5354(2) 0.6947(3) 0.0482(11) Uani 1 1 d . . . . .
C3 C 0.0714(5) 0.5201(3) 0.6784(4) 0.0743(16) Uani 1 1 d . . . . .
H3 H 0.042009 0.476070 0.656351 0.089 Uiso 1 1 calc R . . . .
C4 C -0.0132(5) 0.5684(3) 0.6941(4) 0.085(2) Uani 1 1 d . . . . .
H4 H -0.099049 0.556687 0.683893 0.102 Uiso 1 1 calc R . . . .
C5 C 0.0287(5) 0.6362(3) 0.7259(4) 0.0729(17) Uani 1 1 d . . . . .
H5 H -0.028989 0.669501 0.736154 0.087 Uiso 1 1 calc R . . . .
C6 C 0.1556(4) 0.6521(2) 0.7413(3) 0.0485(11) Uani 1 1 d . . . . .
C7 C 0.1226(5) 0.7746(3) 0.7778(3) 0.0630(14) Uani 1 1 d . . . . .
H7A H 0.057611 0.757349 0.802358 0.076 Uiso 1 1 calc R . . . .
H7B H 0.169443 0.812612 0.809733 0.076 Uiso 1 1 calc R . . . .
C8 C 0.0633(6) 0.8028(4) 0.7024(4) 0.087(2) Uani 1 1 d . . . . .
H8A H 0.127526 0.814279 0.675492 0.130 Uiso 1 1 calc GR . . . .
H8B H 0.016487 0.845520 0.707918 0.130 Uiso 1 1 calc GR . . . .
H8C H 0.006440 0.767507 0.673537 0.130 Uiso 1 1 calc GR . . . .
C9 C 0.2800(5) 0.4826(2) 0.6721(3) 0.0505(12) Uani 1 1 d . . . . .
H9 H 0.239780 0.442102 0.646838 0.061 Uiso 1 1 calc R . . . .
C10 C 0.5716(5) 0.4388(3) 0.6395(3) 0.0660(15) Uani 1 1 d . . . . .
H10A H 0.586289 0.490324 0.640946 0.079 Uiso 1 1 calc R . . . .
H10B H 0.575203 0.421668 0.588605 0.079 Uiso 1 1 calc R . . . .
C11 C 0.6752(6) 0.4031(3) 0.6995(3) 0.0706(16) Uani 1 1 d . . . . .
H11A H 0.667832 0.351447 0.692146 0.085 Uiso 1 1 calc R . . . .
H11B H 0.756749 0.417539 0.690987 0.085 Uiso 1 1 calc R . . . .
C12 C 0.7826(5) 0.5148(3) 0.8318(3) 0.0519(12) Uani 1 1 d . . . . .
H12 H 0.847671 0.480941 0.842130 0.062 Uiso 1 1 calc R . . . .
C13 C 0.8117(4) 0.5857(3) 0.8643(3) 0.0513(12) Uani 1 1 d . . . . .
C14 C 0.7205(4) 0.6381(2) 0.8683(2) 0.0417(10) Uani 1 1 d . . . . .
C15 C 0.7620(5) 0.7042(3) 0.9050(3) 0.0512(12) Uani 1 1 d . . . . .
C16 C 0.8878(6) 0.7167(3) 0.9383(4) 0.0765(17) Uani 1 1 d . . . . .
H16 H 0.913198 0.760243 0.962922 0.092 Uiso 1 1 calc R . . . .
C17 C 0.9767(6) 0.6647(4) 0.9351(4) 0.101(2) Uani 1 1 d . . . . .
H17 H 1.062305 0.673215 0.957456 0.121 Uiso 1 1 calc R . . . .
C18 C 0.9399(6) 0.6007(4) 0.8994(4) 0.0833(18) Uani 1 1 d . . . . .
H18 H 1.001205 0.565963 0.898224 0.100 Uiso 1 1 calc R . . . .
C19 C 0.6884(6) 0.8157(3) 0.9522(3) 0.0652(15) Uani 1 1 d . . . . .
H19A H 0.619929 0.850083 0.935485 0.078 Uiso 1 1 calc R . . . .
H19B H 0.766456 0.838173 0.946708 0.078 Uiso 1 1 calc R . . . .
C20 C 0.7005(7) 0.7982(3) 1.0351(3) 0.093(2) Uani 1 1 d . . . . .
H20A H 0.621964 0.778236 1.041394 0.139 Uiso 1 1 calc GR . . . .
H20B H 0.719823 0.841183 1.065550 0.139 Uiso 1 1 calc GR . . . .
H20C H 0.767678 0.763809 1.051947 0.139 Uiso 1 1 calc GR . . . .
C21 C 0.6054(4) 0.6709(2) 0.6721(2) 0.0400(10) Uani 1 1 d . . . . .
C22 C 0.6751(4) 0.6910(2) 0.6118(2) 0.0346(9) Uani 1 1 d . . . . .
C23 C 0.6937(5) 0.6404(2) 0.5596(3) 0.0539(13) Uani 1 1 d . . . . .
H23 H 0.661960 0.594147 0.561347 0.065 Uiso 1 1 calc R . . . .
C24 C 0.7588(5) 0.6575(2) 0.5047(3) 0.0575(14) Uani 1 1 d . . . . .
H24 H 0.773134 0.621934 0.471086 0.069 Uiso 1 1 calc R . . . .
C25 C 0.8031(4) 0.7258(2) 0.4987(2) 0.0352(9) Uani 1 1 d . . . . .
C26 C 0.7848(4) 0.7767(2) 0.5512(2) 0.0404(10) Uani 1 1 d . . . . .
H26 H 0.816439 0.822914 0.549008 0.049 Uiso 1 1 calc R . . . .
C27 C 0.7205(4) 0.7602(2) 0.6068(2) 0.0423(10) Uani 1 1 d . . . . .
H27 H 0.707471 0.795521 0.641005 0.051 Uiso 1 1 calc R . . . .
C28 C 0.8675(4) 0.7438(2) 0.4359(2) 0.0386(10) Uani 1 1 d . . . . .
C29 C 0.3857(4) 0.5202(2) 0.8863(2) 0.0421(10) Uani 1 1 d . . . . .
H29 H 0.361296 0.568098 0.878439 0.051 Uiso 1 1 calc R . . . .
C30 C 0.3759(5) 0.4093(2) 0.9547(3) 0.0623(14) Uani 1 1 d . . . . .
H30A H 0.300712 0.380591 0.937521 0.093 Uiso 1 1 calc GR . . . .
H30B H 0.409224 0.402747 1.009310 0.093 Uiso 1 1 calc GR . . . .
H30C H 0.438480 0.394902 0.927743 0.093 Uiso 1 1 calc GR . . . .
C31 C 0.2647(6) 0.5186(3) 0.9823(3) 0.0742(17) Uani 1 1 d . . . . .
H31A H 0.306513 0.518112 1.036359 0.111 Uiso 1 1 calc GR . . . .
H31B H 0.185332 0.493253 0.974219 0.111 Uiso 1 1 calc GR . . . .
H31C H 0.248958 0.567417 0.965058 0.111 Uiso 1 1 calc GR . . . .

loop_
_atom_site_aniso_label
_atom_site_aniso_U_11
_atom_site_aniso_U_22
_atom_site_aniso_U_33
_atom_site_aniso_U_23
_atom_site_aniso_U_13
_atom_site_aniso_U_12
Tb1 0.04490(12) 0.02879(10) 0.03217(10) -0.00208(8) 0.02522(8) -0.00116(9)
Ni1 0.0407(3) 0.0307(3) 0.0361(3) 0.0001(2) 0.0212(2) 0.0006(2)
O1 0.0366(16) 0.0354(14) 0.0401(15) -0.0009(12) 0.0161(13) -0.0007(12)
O2 0.0443(18) 0.0386(17) 0.075(2) 0.0003(15) 0.0258(17) 0.0061(14)
O3 0.071(2) 0.0482(19) 0.086(3) -0.0280(18) 0.033(2) -0.0014(18)
O4 0.072(2) 0.0341(16) 0.083(2) 0.0014(16) 0.028(2) 0.0105(16)
O5 0.0375(16) 0.0407(15) 0.0337(14) -0.0014(12) 0.0167(13) -0.0012(13)
O6 0.060(2) 0.0479(17) 0.0423(17) -0.0122(14) 0.0134(16) -0.0104(15)
O7 0.063(2) 0.0404(16) 0.0452(17) 0.0016(13) 0.0367(16) -0.0032(15)
O8 0.086(3) 0.0398(16) 0.059(2) 0.0054(14) 0.0555(19) 0.0058(16)
O9 0.061(2) 0.0412(16) 0.0458(17) 0.0057(14) 0.0281(16) -0.0005(15)
O10 0.051(2) 0.063(2) 0.068(2) 0.0204(18) 0.0127(18) -0.0134(18)
O11 0.066(2) 0.0399(17) 0.0477(19) -0.0028(14) 0.0255(18) -0.0091(15)
O12 0.107(3) 0.075(3) 0.098(3) 0.050(2) 0.025(3) -0.017(2)
O13 0.074(2) 0.0377(15) 0.0467(17) 0.0031(13) 0.0464(17) 0.0011(15)
O14 0.064(2) 0.0397(16) 0.0412(16) -0.0010(13) 0.0346(16) -0.0081(15)
N1 0.065(3) 0.0344(19) 0.049(2) -0.0076(16) 0.026(2) 0.0033(18)
N2 0.045(2) 0.041(2) 0.055(2) 0.0017(17) 0.024(2) 0.0073(18)
N3 0.061(3) 0.046(2) 0.057(3) 0.0133(19) 0.029(2) 0.002(2)
N4 0.052(2) 0.049(2) 0.0392(19) 0.0086(16) 0.0205(18) -0.0009(18)
C1 0.038(2) 0.040(2) 0.039(2) 0.0057(18) 0.014(2) -0.0024(19)
C2 0.044(3) 0.042(2) 0.059(3) 0.002(2) 0.013(2) -0.001(2)
C3 0.059(4) 0.055(3) 0.105(5) -0.004(3) 0.013(3) -0.018(3)
C4 0.040(3) 0.074(4) 0.140(6) 0.005(4) 0.019(4) -0.014(3)
C5 0.043(3) 0.060(3) 0.121(5) 0.004(3) 0.031(3) 0.004(3)
C6 0.047(3) 0.042(2) 0.062(3) 0.006(2) 0.022(2) 0.000(2)
C7 0.060(3) 0.057(3) 0.079(4) 0.002(3) 0.030(3) 0.021(3)
C8 0.077(5) 0.085(4) 0.103(5) 0.010(4) 0.031(4) 0.023(4)
C9 0.059(3) 0.040(2) 0.051(3) -0.009(2) 0.013(2) -0.010(2)
C10 0.088(4) 0.052(3) 0.073(4) -0.017(3) 0.048(3) 0.002(3)
C11 0.080(4) 0.054(3) 0.090(4) -0.023(3) 0.044(4) 0.005(3)
C12 0.044(3) 0.056(3) 0.061(3) 0.007(2) 0.022(3) 0.012(2)
C13 0.034(3) 0.067(3) 0.055(3) 0.001(2) 0.014(2) 0.005(2)
C14 0.042(3) 0.051(3) 0.035(2) 0.0000(19) 0.015(2) -0.006(2)
C15 0.049(3) 0.060(3) 0.046(3) -0.002(2) 0.015(2) -0.011(2)
C16 0.059(4) 0.087(4) 0.078(4) -0.019(3) 0.007(3) -0.019(3)
C17 0.049(4) 0.124(6) 0.114(6) -0.021(5) -0.008(4) -0.003(4)
C18 0.049(4) 0.096(5) 0.100(5) -0.009(4) 0.007(3) 0.007(3)
C19 0.091(4) 0.052(3) 0.053(3) -0.014(2) 0.019(3) -0.022(3)
C20 0.140(6) 0.092(4) 0.048(3) -0.017(3) 0.028(4) -0.019(4)
C21 0.053(3) 0.040(2) 0.037(2) 0.0051(18) 0.029(2) 0.002(2)
C22 0.039(2) 0.039(2) 0.032(2) 0.0083(17) 0.0193(19) 0.0035(18)
C23 0.085(4) 0.043(2) 0.049(3) -0.010(2) 0.047(3) -0.020(2)
C24 0.097(4) 0.041(2) 0.051(3) -0.014(2) 0.051(3) -0.015(3)
C25 0.040(2) 0.041(2) 0.032(2) 0.0039(18) 0.0225(18) -0.0018(19)
C26 0.057(3) 0.035(2) 0.037(2) 0.0024(18) 0.027(2) -0.002(2)
C27 0.057(3) 0.038(2) 0.041(2) -0.0003(18) 0.030(2) 0.005(2)
C28 0.047(3) 0.043(2) 0.034(2) 0.0027(18) 0.025(2) 0.0024(19)
C29 0.054(3) 0.037(2) 0.040(2) 0.0057(18) 0.020(2) 0.000(2)
C30 0.083(4) 0.052(3) 0.059(3) 0.015(2) 0.030(3) -0.006(3)
C31 0.085(4) 0.085(4) 0.068(4) 0.010(3) 0.047(3) 0.017(3)

loop_
_atom_type_symbol
_atom_type_description
_atom_type_scat_dispersion_real
_atom_type_scat_dispersion_imag
_atom_type_scat_source
C C 0.0033 0.0016 'International Tables Vol C Tables 4.2.6.8 and 6.1.1.4'
H H 0.0000 0.0000 'International Tables Vol C Tables 4.2.6.8 and 6.1.1.4'
N N 0.0061 0.0033 'International Tables Vol C Tables 4.2.6.8 and 6.1.1.4'
Ni Ni 0.3393 1.1124 'International Tables Vol C Tables 4.2.6.8 and 6.1.1.4'
O O 0.0106 0.0060 'International Tables Vol C Tables 4.2.6.8 and 6.1.1.4'
Tb Tb -0.1723 4.1537 'International Tables Vol C Tables 4.2.6.8 and 6.1.1.4'

loop_
_geom_angle_atom_site_label_1
_geom_angle_atom_site_label_2
_geom_angle_atom_site_label_3
_geom_angle
_geom_angle_site_symmetry_1
_geom_angle_site_symmetry_3
O1 Tb1 Ni1 35.20(7) . .
O1 Tb1 O2 62.13(9) . .
O1 Tb1 O5 68.97(10) . .
O1 Tb1 O6 132.45(10) . .
O1 Tb1 O8 83.13(10) . .
O1 Tb1 O10 98.18(11) . .
O1 Tb1 O11 143.56(10) . .
O1 Tb1 O13 130.48(10) . 4_576
O1 Tb1 O14 89.71(9) . 4_576
O1 Tb1 N3 120.29(11) . .
O1 Tb1 C28 110.04(11) . 4_576
O2 Tb1 Ni1 96.31(6) . .
O2 Tb1 N3 92.71(11) . .
O2 Tb1 C28 69.79(12) . 4_576
O5 Tb1 Ni1 35.35(7) . .
O5 Tb1 O2 123.67(9) . .
O5 Tb1 O6 63.63(10) . .
O5 Tb1 O10 145.61(10) . .
O5 Tb1 O11 123.44(10) . .
O5 Tb1 O13 125.50(10) . 4_576
O5 Tb1 O14 81.30(9) . 4_576
O5 Tb1 N3 137.14(10) . .
O5 Tb1 C28 104.70(11) . 4_576
O6 Tb1 Ni1 98.55(7) . .
O6 Tb1 O2 149.06(10) . .
O6 Tb1 N3 97.68(12) . .
O6 Tb1 C28 79.27(12) . 4_576
O8 Tb1 Ni1 68.18(7) . .
O8 Tb1 O2 123.38(12) . .
O8 Tb1 O5 73.81(10) . .
O8 Tb1 O6 87.41(11) . .
O8 Tb1 O10 73.02(11) . .
O8 Tb1 O11 70.42(10) . .
O8 Tb1 O13 143.96(10) . 4_576
O8 Tb1 O14 155.05(10) . 4_576
O8 Tb1 N3 66.78(10) . .
O8 Tb1 C28 165.53(13) . 4_576
O10 Tb1 Ni1 120.39(9) . .
O10 Tb1 O2 69.87(10) . .
O10 Tb1 O6 123.20(11) . .
O10 Tb1 O11 50.93(11) . .
O10 Tb1 O14 131.81(10) . 4_576
O10 Tb1 N3 25.56(11) . .
O10 Tb1 C28 109.69(12) . 4_576
O11 Tb1 Ni1 137.94(7) . .
O11 Tb1 O2 112.48(10) . .
O11 Tb1 O6 72.33(11) . .
O11 Tb1 N3 25.68(11) . .
O11 Tb1 C28 99.85(11) . 4_576
O13 Tb1 Ni1 146.15(7) 4_576 .
O13 Tb1 O2 74.43(10) 4_576 .
O13 Tb1 O6 78.14(11) 4_576 .
O13 Tb1 O10 87.53(11) 4_576 .
O13 Tb1 O11 73.75(9) 4_576 .
O13 Tb1 O14 53.72(9) 4_576 4_576
O13 Tb1 N3 82.50(10) 4_576 .
O13 Tb1 C28 27.03(10) 4_576 4_576
O14 Tb1 Ni1 92.44(6) 4_576 .
O14 Tb1 O2 72.50(10) 4_576 .
O14 Tb1 O6 79.87(10) 4_576 .
O14 Tb1 O11 124.44(9) 4_576 .
O14 Tb1 N3 135.91(10) 4_576 .
O14 Tb1 C28 26.77(10) 4_576 4_576
N3 Tb1 Ni1 131.02(8) . .
C28 Tb1 Ni1 119.12(8) 4_576 .
C28 Tb1 N3 109.19(11) 4_576 .
O1 Ni1 Tb1 41.26(8) . .
O1 Ni1 O7 91.35(11) . .
O1 Ni1 O9 92.73(11) . .
O1 Ni1 N1 88.22(13) . .
O5 Ni1 Tb1 42.51(8) . .
O5 Ni1 O1 81.77(11) . .
O5 Ni1 O7 89.99(11) . .
O5 Ni1 O9 91.84(11) . .
O5 Ni1 N1 169.69(13) . .
O5 Ni1 N2 89.96(14) . .
O7 Ni1 Tb1 80.88(8) . .
O7 Ni1 O9 175.73(12) . .
O9 Ni1 Tb1 103.05(8) . .
N1 Ni1 Tb1 128.28(10) . .
N1 Ni1 O7 92.75(13) . .
N1 Ni1 O9 86.13(13) . .
N2 Ni1 Tb1 130.83(11) . .
N2 Ni1 O1 171.72(14) . .
N2 Ni1 O7 89.12(13) . .
N2 Ni1 O9 87.01(13) . .
N2 Ni1 N1 100.02(15) . .
Ni1 O1 Tb1 103.54(12) . .
C1 O1 Tb1 129.1(2) . .
C1 O1 Ni1 124.7(2) . .
C6 O2 Tb1 117.9(2) . .
C6 O2 C7 117.4(4) . .
C7 O2 Tb1 124.4(3) . .
C10 O3 N1 110.7(3) . .
N2 O4 C11 110.8(3) . .
Ni1 O5 Tb1 102.14(12) . .
C14 O5 Tb1 122.4(2) . .
C14 O5 Ni1 125.1(2) . .
C15 O6 Tb1 116.2(3) . .
C15 O6 C19 118.4(4) . .
C19 O6 Tb1 125.3(3) . .
C21 O7 Ni1 128.7(2) . .
C21 O8 Tb1 134.4(3) . .
C29 O9 Ni1 123.8(3) . .
N3 O10 Tb1 96.8(3) . .
N3 O11 Tb1 94.8(2) . .
C28 O13 Tb1 94.0(2) . 4_675
C28 O14 Tb1 90.8(2) . 4_675
O3 N1 Ni1 124.0(3) . .
C9 N1 Ni1 123.6(3) . .
C9 N1 O3 110.4(4) . .
O4 N2 Ni1 120.8(3) . .
C12 N2 Ni1 126.9(3) . .
C12 N2 O4 111.1(4) . .
O10 N3 Tb1 57.6(2) . .
O10 N3 O11 116.1(4) . .
O11 N3 Tb1 59.6(2) . .
O12 N3 Tb1 170.0(3) . .
O12 N3 O10 122.2(5) . .
O12 N3 O11 121.7(4) . .
C29 N4 C30 121.8(4) . .
C29 N4 C31 120.2(4) . .
C30 N4 C31 117.9(4) . .
O1 C1 C2 123.8(4) . .
O1 C1 C6 117.4(4) . .
C6 C1 C2 118.8(4) . .
C1 C2 C9 125.0(4) . .
C3 C2 C1 118.6(4) . .
C3 C2 C9 116.2(5) . .
C2 C3 H3 119.3 . .
C4 C3 C2 121.4(5) . .
C4 C3 H3 119.3 . .
C3 C4 H4 119.8 . .
C3 C4 C5 120.3(5) . .
C5 C4 H4 119.8 . .
C4 C5 H5 120.5 . .
C6 C5 C4 118.9(5) . .
C6 C5 H5 120.5 . .
O2 C6 C1 113.2(4) . .
C5 C6 O2 124.8(4) . .
C5 C6 C1 122.0(4) . .
O2 C7 H7A 109.4 . .
O2 C7 H7B 109.4 . .
H7A C7 H7B 108.0 . .
C8 C7 O2 111.0(4) . .
C8 C7 H7A 109.4 . .
C8 C7 H7B 109.4 . .
C7 C8 H8A 109.5 . .
C7 C8 H8B 109.5 . .
C7 C8 H8C 109.5 . .
H8A C8 H8B 109.5 . .
H8A C8 H8C 109.5 . .
H8B C8 H8C 109.5 . .
N1 C9 C2 125.5(4) . .
N1 C9 H9 117.2 . .
C2 C9 H9 117.2 . .
O3 C10 H10A 109.1 . .
O3 C10 H10B 109.1 . .
O3 C10 C11 112.5(4) . .
H10A C10 H10B 107.8 . .
C11 C10 H10A 109.1 . .
C11 C10 H10B 109.1 . .
O4 C11 C10 115.0(4) . .
O4 C11 H11A 108.5 . .
O4 C11 H11B 108.5 . .
C10 C11 H11A 108.5 . .
C10 C11 H11B 108.5 . .
H11A C11 H11B 107.5 . .
N2 C12 H12 117.3 . .
N2 C12 C13 125.4(4) . .
C13 C12 H12 117.3 . .
C14 C13 C12 124.5(4) . .
C14 C13 C18 118.3(5) . .
C18 C13 C12 117.1(5) . .
O5 C14 C13 124.2(4) . .
O5 C14 C15 117.3(4) . .
C13 C14 C15 118.5(4) . .
O6 C15 C14 113.3(4) . .
C16 C15 O6 125.3(5) . .
C16 C15 C14 121.3(5) . .
C15 C16 H16 120.1 . .
C15 C16 C17 119.8(6) . .
C17 C16 H16 120.1 . .
C16 C17 H17 119.8 . .
C18 C17 C16 120.3(6) . .
C18 C17 H17 119.8 . .
C13 C18 H18 119.1 . .
C17 C18 C13 121.7(6) . .
C17 C18 H18 119.1 . .
O6 C19 H19A 109.0 . .
O6 C19 H19B 109.0 . .
O6 C19 C20 112.8(4) . .
H19A C19 H19B 107.8 . .
C20 C19 H19A 109.0 . .
C20 C19 H19B 109.0 . .
C19 C20 H20A 109.5 . .
C19 C20 H20B 109.5 . .
C19 C20 H20C 109.5 . .
H20A C20 H20B 109.5 . .
H20A C20 H20C 109.5 . .
H20B C20 H20C 109.5 . .
O7 C21 O8 126.4(3) . .
O7 C21 C22 116.3(3) . .
O8 C21 C22 117.3(3) . .
C23 C22 C21 119.8(4) . .
C23 C22 C27 118.6(3) . .
C27 C22 C21 121.6(4) . .
C22 C23 H23 119.7 . .
C22 C23 C24 120.7(4) . .
C24 C23 H23 119.7 . .
C23 C24 H24 119.4 . .
C25 C24 C23 121.3(4) . .
C25 C24 H24 119.4 . .
C24 C25 C26 118.1(3) . .
C24 C25 C28 120.2(4) . .
C26 C25 C28 121.7(3) . .
C25 C26 H26 119.4 . .
C27 C26 C25 121.2(4) . .
C27 C26 H26 119.4 . .
C22 C27 H27 120.0 . .
C26 C27 C22 120.1(4) . .
C26 C27 H27 120.0 . .
O13 C28 Tb1 58.94(19) . 4_675
O13 C28 C25 118.3(4) . .
O14 C28 Tb1 62.45(19) . 4_675
O14 C28 O13 121.1(3) . .
O14 C28 C25 120.6(3) . .
C25 C28 Tb1 172.3(3) . 4_675
O9 C29 N4 124.7(4) . .
O9 C29 H29 117.6 . .
N4 C29 H29 117.6 . .
N4 C30 H30A 109.5 . .
N4 C30 H30B 109.5 . .
N4 C30 H30C 109.5 . .
H30A C30 H30B 109.5 . .
H30A C30 H30C 109.5 . .
H30B C30 H30C 109.5 . .
N4 C31 H31A 109.5 . .
N4 C31 H31B 109.5 . .
N4 C31 H31C 109.5 . .
H31A C31 H31B 109.5 . .
H31A C31 H31C 109.5 . .
H31B C31 H31C 109.5 . .

loop_
_geom_bond_atom_site_label_1
_geom_bond_atom_site_label_2
_geom_bond_distance
_geom_bond_site_symmetry_2
Tb1 Ni1 3.4088(5) .
Tb1 O1 2.312(3) .
Tb1 O2 2.617(3) .
Tb1 O5 2.356(3) .
Tb1 O6 2.526(3) .
Tb1 O8 2.338(3) .
Tb1 O10 2.462(3) .
Tb1 O11 2.504(3) .
Tb1 O13 2.395(3) 4_576
Tb1 O14 2.473(3) 4_576
Tb1 N3 2.894(4) .
Tb1 C28 2.789(4) 4_576
Ni1 O1 2.021(3) .
Ni1 O5 2.017(3) .
Ni1 O7 2.061(3) .
Ni1 O9 2.092(3) .
Ni1 N1 2.058(4) .
Ni1 N2 2.020(4) .
O1 C1 1.331(5) .
O2 C6 1.376(5) .
O2 C7 1.454(5) .
O3 N1 1.420(4) .
O3 C10 1.416(6) .
O4 N2 1.430(4) .
O4 C11 1.436(6) .
O5 C14 1.324(5) .
O6 C15 1.398(6) .
O6 C19 1.445(5) .
O7 C21 1.251(5) .
O8 C21 1.252(5) .
O9 C29 1.226(5) .
O10 N3 1.258(5) .
O11 N3 1.258(5) .
O12 N3 1.209(5) .
O13 C28 1.271(5) .
O14 C28 1.256(5) .
N1 C9 1.297(6) .
N2 C12 1.253(6) .
N4 C29 1.317(5) .
N4 C30 1.439(6) .
N4 C31 1.445(6) .
C1 C2 1.412(6) .
C1 C6 1.399(6) .
C2 C3 1.406(7) .
C2 C9 1.414(6) .
C3 H3 0.9300 .
C3 C4 1.360(8) .
C4 H4 0.9300 .
C4 C5 1.410(8) .
C5 H5 0.9300 .
C5 C6 1.368(6) .
C7 H7A 0.9700 .
C7 H7B 0.9700 .
C7 C8 1.440(7) .
C8 H8A 0.9600 .
C8 H8B 0.9600 .
C8 H8C 0.9600 .
C9 H9 0.9300 .
C10 H10A 0.9700 .
C10 H10B 0.9700 .
C10 C11 1.504(7) .
C11 H11A 0.9700 .
C11 H11B 0.9700 .
C12 H12 0.9300 .
C12 C13 1.443(7) .
C13 C14 1.402(6) .
C13 C18 1.406(7) .
C14 C15 1.413(6) .
C15 C16 1.369(7) .
C16 H16 0.9300 .
C16 C17 1.376(8) .
C17 H17 0.9300 .
C17 C18 1.362(9) .
C18 H18 0.9300 .
C19 H19A 0.9700 .
C19 H19B 0.9700 .
C19 C20 1.487(7) .
C20 H20A 0.9600 .
C20 H20B 0.9600 .
C20 H20C 0.9600 .
C21 C22 1.504(5) .
C22 C23 1.371(5) .
C22 C27 1.388(5) .
C23 H23 0.9300 .
C23 C24 1.374(5) .
C24 H24 0.9300 .
C24 C25 1.372(5) .
C25 C26 1.378(5) .
C25 C28 1.494(5) .
C26 H26 0.9300 .
C26 C27 1.377(5) .
C27 H27 0.9300 .
C29 H29 0.9300 .
C30 H30A 0.9600 .
C30 H30B 0.9600 .
C30 H30C 0.9600 .
C31 H31A 0.9600 .
C31 H31B 0.9600 .
C31 H31C 0.9600 .

loop_
_geom_torsion_atom_site_label_1
_geom_torsion_atom_site_label_2
_geom_torsion_atom_site_label_3
_geom_torsion_atom_site_label_4
_geom_torsion
_geom_torsion_site_symmetry_1
_geom_torsion_site_symmetry_2
_geom_torsion_site_symmetry_3
_geom_torsion_site_symmetry_4
Tb1 O1 C1 C2 -177.1(3) . . . .
Tb1 O1 C1 C6 2.0(5) . . . .
Tb1 O2 C6 C1 -3.7(5) . . . .
Tb1 O2 C6 C5 175.7(4) . . . .
Tb1 O2 C7 C8 103.2(5) . . . .
Tb1 O5 C14 C13 -156.0(3) . . . .
Tb1 O5 C14 C15 24.6(5) . . . .
Tb1 O6 C15 C14 -17.2(5) . . . .
Tb1 O6 C15 C16 162.5(4) . . . .
Tb1 O6 C19 C20 111.2(5) . . . .
Tb1 O8 C21 O7 -6.5(8) . . . .
Tb1 O8 C21 C22 174.6(3) . . . .
Tb1 O10 N3 O11 -11.6(4) . . . .
Tb1 O10 N3 O12 168.2(4) . . . .
Tb1 O11 N3 O10 11.4(4) . . . .
Tb1 O11 N3 O12 -168.4(4) . . . .
Tb1 O13 C28 O14 -6.6(5) 4_675 . . .
Tb1 O13 C28 C25 171.7(3) 4_675 . . .
Tb1 O14 C28 O13 6.3(4) 4_675 . . .
Tb1 O14 C28 C25 -171.9(4) 4_675 . . .
Ni1 O1 C1 C2 -18.4(5) . . . .
Ni1 O1 C1 C6 160.7(3) . . . .
Ni1 O5 C14 C13 -17.4(6) . . . .
Ni1 O5 C14 C15 163.2(3) . . . .
Ni1 O7 C21 O8 -8.0(7) . . . .
Ni1 O7 C21 C22 170.9(3) . . . .
Ni1 O9 C29 N4 179.1(3) . . . .
Ni1 N1 C9 C2 17.8(7) . . . .
Ni1 N2 C12 C13 -3.2(7) . . . .
O1 C1 C2 C3 178.6(4) . . . .
O1 C1 C2 C9 -5.9(7) . . . .
O1 C1 C6 O2 1.5(6) . . . .
O1 C1 C6 C5 -177.9(5) . . . .
O3 N1 C9 C2 -178.0(4) . . . .
O3 C10 C11 O4 -53.9(6) . . . .
O4 N2 C12 C13 -171.0(4) . . . .
O5 C14 C15 O6 -2.9(6) . . . .
O5 C14 C15 C16 177.4(4) . . . .
O6 C15 C16 C17 -178.6(6) . . . .
O7 C21 C22 C23 10.7(6) . . . .
O7 C21 C22 C27 -170.0(4) . . . .
O8 C21 C22 C23 -170.3(4) . . . .
O8 C21 C22 C27 9.0(6) . . . .
N1 O3 C10 C11 103.6(4) . . . .
N2 O4 C11 C10 -54.6(6) . . . .
N2 C12 C13 C14 13.8(8) . . . .
N2 C12 C13 C18 -171.3(5) . . . .
C1 C2 C3 C4 -0.8(9) . . . .
C1 C2 C9 N1 5.9(8) . . . .
C2 C1 C6 O2 -179.3(4) . . . .
C2 C1 C6 C5 1.2(7) . . . .
C2 C3 C4 C5 1.5(10) . . . .
C3 C2 C9 N1 -178.5(5) . . . .
C3 C4 C5 C6 -0.7(10) . . . .
C4 C5 C6 O2 -180.0(5) . . . .
C4 C5 C6 C1 -0.6(8) . . . .
C6 O2 C7 C8 -70.9(6) . . . .
C6 C1 C2 C3 -0.5(7) . . . .
C6 C1 C2 C9 175.0(4) . . . .
C7 O2 C6 C1 170.7(4) . . . .
C7 O2 C6 C5 -9.9(7) . . . .
C9 C2 C3 C4 -176.7(6) . . . .
C10 O3 N1 Ni1 -35.6(5) . . . .
C10 O3 N1 C9 160.3(4) . . . .
C11 O4 N2 Ni1 82.6(4) . . . .
C11 O4 N2 C12 -108.7(4) . . . .
C12 C13 C14 O5 -2.4(7) . . . .
C12 C13 C14 C15 177.0(4) . . . .
C12 C13 C18 C17 -176.7(6) . . . .
C13 C14 C15 O6 177.7(4) . . . .
C13 C14 C15 C16 -2.0(7) . . . .
C14 C13 C18 C17 -1.5(9) . . . .
C14 C15 C16 C17 1.1(9) . . . .
C15 O6 C19 C20 -73.1(6) . . . .
C15 C16 C17 C18 -0.4(11) . . . .
C16 C17 C18 C13 0.6(11) . . . .
C18 C13 C14 O5 -177.2(5) . . . .
C18 C13 C14 C15 2.2(7) . . . .
C19 O6 C15 C14 166.6(4) . . . .
C19 O6 C15 C16 -13.7(7) . . . .
C21 C22 C23 C24 -179.0(5) . . . .
C21 C22 C27 C26 179.5(4) . . . .
C22 C23 C24 C25 -2.3(8) . . . .
C23 C22 C27 C26 -1.2(7) . . . .
C23 C24 C25 C26 2.4(8) . . . .
C23 C24 C25 C28 -176.7(5) . . . .
C24 C25 C26 C27 -2.0(7) . . . .
C24 C25 C28 O13 -5.3(7) . . . .
C24 C25 C28 O14 172.9(5) . . . .
C25 C26 C27 C22 1.4(7) . . . .
C26 C25 C28 O13 175.5(4) . . . .
C26 C25 C28 O14 -6.2(7) . . . .
C27 C22 C23 C24 1.6(7) . . . .
C28 C25 C26 C27 177.2(4) . . . .
C30 N4 C29 O9 -0.8(7) . . . .
C31 N4 C29 O9 179.9(5) . . . .
